data_7036366
loop_
_publ_author_name
'Pla, Daniel'
'Sadek, Omar'
'Cadet, Sarah'
'Mestre-Voegtl\'e, B\'eatrice'
'Gras, Emmanuel'

_publ_section_title
;
 Naphthylaminoborane: from structural switches to frustrated Lewis pair
 reactivity.
;
_journal_issue 42
_journal_name_full 'Dalton transactions (Cambridge, England : 2003)'
_journal_page_first 18340
_journal_page_last 18346
_journal_paper_doi 10.1039/c5dt02659h
_journal_volume 44
_journal_year 2015
_chemical_compound_source 'synthesis as described'
_chemical_formula_moiety 'C14 H16 B N O2'
_chemical_formula_sum 'C14 H16 B N O2'
_chemical_formula_weight 241.09
_chemical_name_systematic '6-(Dihydroxyboryl)-N,N-dimethyl-1,2-dihydroacenaphthylen-5-amine '
_space_group_IT_number 14
_symmetry_cell_setting monoclinic
_symmetry_Int_Tables_number 14
_symmetry_space_group_name_Hall '-P 2ybc'
_symmetry_space_group_name_H-M 'P 1 21/c 1'
_atom_sites_solution_hydrogens geom
_atom_sites_solution_primary direct
_atom_sites_solution_secondary difmap
_audit_update_record
;
2015-05-27 deposited with the CCDC.
2015-09-02 downloaded from the CCDC.
;
_cell_angle_alpha 90
_cell_angle_beta 117.252(3)
_cell_angle_gamma 90
_cell_formula_units_Z 4
_cell_length_a 11.5658(12)
_cell_length_b 10.1745(10)
_cell_length_c 12.0844(12)
_cell_measurement_reflns_used 6952
_cell_measurement_temperature 193(2)
_cell_measurement_theta_max 30.52
_cell_measurement_theta_min 2.76
_cell_measurement_wavelength 0.71073
_cell_volume 1264.2(2)
_computing_cell_refinement 'APEX2 and SAINT'
_computing_data_collection APEX2
_computing_data_reduction SAINT
_computing_molecular_graphics 'Ortep-3 for Windows (Farrugia, 1997)'
_computing_publication_material 'WinGX publication routines (Farrugia, 1999)'
_computing_structure_refinement 'SHELXL-97 (Sheldrick, 2008)'
_computing_structure_solution 'SHELXS-97 (Sheldrick, 2008)'
_diffrn_ambient_temperature 193(2)
_diffrn_measured_fraction_theta_full 0.998
_diffrn_measured_fraction_theta_max 0.998
_diffrn_measurement_device_type 'Bruker Kappa APEX II Quazar'
_diffrn_measurement_method 'phi and omega scans'
_diffrn_radiation_monochromator 'multilayer optics'
_diffrn_radiation_probe x-ray
_diffrn_radiation_source 'microfocus sealed tube'
_diffrn_radiation_type MoK\a
_diffrn_radiation_wavelength 0.71073
_diffrn_reflns_av_R_equivalents 0.0356
_diffrn_reflns_av_unetI/netI 0.0204
_diffrn_reflns_limit_h_max 16
_diffrn_reflns_limit_h_min -16
_diffrn_reflns_limit_k_max 13
_diffrn_reflns_limit_k_min -14
_diffrn_reflns_limit_l_max 17
_diffrn_reflns_limit_l_min -17
_diffrn_reflns_number 30829
_diffrn_reflns_theta_full 30.69
_diffrn_reflns_theta_max 30.69
_diffrn_reflns_theta_min 2.76
_diffrn_standards_decay_% 0
_diffrn_standards_interval_count 0
_diffrn_standards_interval_time 0
_diffrn_standards_number 0
_exptl_absorpt_coefficient_mu 0.083
_exptl_absorpt_correction_T_max 0.7461
_exptl_absorpt_correction_T_min 0.6726
_exptl_absorpt_correction_type multi-scan
_exptl_absorpt_process_details
;
        [c.f. r.h. blessing, acta cryst. (1995), a51, 33-38]
;
_exptl_crystal_colour colourless
_exptl_crystal_density_diffrn 1.267
_exptl_crystal_density_method 'not measured'
_exptl_crystal_description block
_exptl_crystal_F_000 512
_exptl_crystal_recrystallization_method 'vapour-diffusion crystallization from CDCl3-cyclohexane '
_exptl_crystal_size_max 0.18
_exptl_crystal_size_mid 0.14
_exptl_crystal_size_min 0.08
_refine_diff_density_max 0.368
_refine_diff_density_min -0.172
_refine_diff_density_rms 0.043
_refine_ls_extinction_method none
_refine_ls_goodness_of_fit_ref 1.041
_refine_ls_hydrogen_treatment mixed
_refine_ls_matrix_type full
_refine_ls_number_parameters 173
_refine_ls_number_reflns 3915
_refine_ls_number_restraints 2
_refine_ls_restrained_S_all 1.042
_refine_ls_R_factor_all 0.0698
_refine_ls_R_factor_gt 0.051
_refine_ls_shift/su_max 0.003
_refine_ls_shift/su_mean 0
_refine_ls_structure_factor_coef Fsqd
_refine_ls_weighting_details 'calc w=1/[\s^2^(Fo^2^)+(0.0696P)^2^+0.4195P] where P=(Fo^2^+2Fc^2^)/3'
_refine_ls_weighting_scheme calc
_refine_ls_wR_factor_gt 0.139
_refine_ls_wR_factor_ref 0.154
_reflns_number_gt 2927
_reflns_number_total 3915
_reflns_threshold_expression >2sigma(I)
_cod_data_source_file c5dt02659h2.cif
_cod_data_source_block DP-II-162-B(OH)2
_cod_depositor_comments 'Adding full bibliography for 7036360--7036367.cif.'
_cod_original_sg_symbol_H-M 'P 21/c'
_cod_database_code 7036366

loop_
_symmetry_equiv_pos_as_xyz
'x, y, z'
'-x, y+1/2, -z+1/2'
'-x, -y, -z'
'x, -y-1/2, z-1/2'

loop_
_atom_site_label
_atom_site_type_symbol
_atom_site_fract_x
_atom_site_fract_y
_atom_site_fract_z
_atom_site_U_iso_or_equiv
_atom_site_adp_type
_atom_site_occupancy
_atom_site_symmetry_multiplicity
_atom_site_calc_flag
_atom_site_refinement_flags
C1 C -0.23270(14) 0.39127(18) -0.01084(16) 0.0479(4) Uani 1 1 d .
H1A H -0.2749 0.4659 -0.0678 0.057 Uiso 1 1 calc R
H1B H -0.287 0.3657 0.0295 0.057 Uiso 1 1 calc R
C2 C -0.21472(13) 0.27432(17) -0.08231(14) 0.0449(4) Uani 1 1 d .
H2A H -0.2635 0.1965 -0.0772 0.054 Uiso 1 1 calc R
H2B H -0.245 0.2969 -0.171 0.054 Uiso 1 1 calc R
C3 C 0.00164(15) 0.15763(16) -0.04232(14) 0.0442(3) Uani 1 1 d .
H3 H -0.0383 0.0973 -0.1093 0.053 Uiso 1 1 calc R
C4 C 0.13698(15) 0.15580(15) 0.03486(13) 0.0412(3) Uani 1 1 d .
H4 H 0.1874 0.0917 0.0192 0.049 Uiso 1 1 calc R
C5 C 0.19984(12) 0.24239(13) 0.13193(12) 0.0324(3) Uani 1 1 d .
C6 C 0.17505(12) 0.44707(13) 0.25051(11) 0.0299(3) Uani 1 1 d .
C7 C 0.08284(13) 0.53429(14) 0.25056(13) 0.0371(3) Uani 1 1 d .
H7 H 0.1129 0.604 0.3093 0.044 Uiso 1 1 calc R
C8 C -0.05211(14) 0.52775(16) 0.17024(14) 0.0417(3) Uani 1 1 d .
H8 H -0.11 0.5911 0.175 0.05 Uiso 1 1 calc R
C9 C -0.06987(13) 0.24802(14) -0.01818(12) 0.0368(3) Uani 1 1 d .
C10 C 0.12937(11) 0.34288(12) 0.15864(11) 0.0282(2) Uani 1 1 d .
C11 C -0.09679(12) 0.42831(15) 0.08597(13) 0.0363(3) Uani 1 1 d .
C12 C -0.00700(12) 0.33870(13) 0.07949(11) 0.0312(3) Uani 1 1 d .
C13 C 0.37463(19) 0.1041(2) 0.2769(2) 0.0772(7) Uani 1 1 d .
H13A H 0.3285 0.0977 0.3274 0.116 Uiso 1 1 calc R
H13B H 0.4686 0.1017 0.3313 0.116 Uiso 1 1 calc R
H13C H 0.3498 0.0302 0.2185 0.116 Uiso 1 1 calc R
C14 C 0.41255(17) 0.2427(2) 0.13511(18) 0.0617(5) Uani 1 1 d .
H14A H 0.3944 0.1675 0.0788 0.093 Uiso 1 1 calc R
H14B H 0.5059 0.2463 0.1919 0.093 Uiso 1 1 calc R
H14C H 0.3857 0.324 0.0864 0.093 Uiso 1 1 calc R
B1 B 0.31846(14) 0.47748(16) 0.35373(13) 0.0330(3) Uani 1 1 d .
N1 N 0.34021(11) 0.22800(12) 0.20716(11) 0.0368(3) Uani 1 1 d .
O1 O 0.42477(10) 0.40838(12) 0.36991(10) 0.0484(3) Uani 1 1 d D
O2 O 0.33388(11) 0.57889(12) 0.43242(10) 0.0484(3) Uani 1 1 d D
H2 H 0.4103(12) 0.585(2) 0.4912(16) 0.077(7) Uiso 1 1 d D
H1 H 0.401(3) 0.344(2) 0.318(2) 0.103(9) Uiso 1 1 d D

loop_
_atom_site_aniso_label
_atom_site_aniso_U_11
_atom_site_aniso_U_22
_atom_site_aniso_U_33
_atom_site_aniso_U_23
_atom_site_aniso_U_13
_atom_site_aniso_U_12
C1 0.0255(6) 0.0619(10) 0.0495(8) 0.0108(7) 0.0112(6) -0.0026(6)
C2 0.0300(6) 0.0546(9) 0.0389(7) 0.0083(6) 0.0061(5) -0.0121(6)
C3 0.0411(7) 0.0432(8) 0.0364(7) -0.0084(6) 0.0073(6) -0.0109(6)
C4 0.0398(7) 0.0403(7) 0.0378(7) -0.0098(6) 0.0129(6) -0.0021(6)
C5 0.0291(6) 0.0347(6) 0.0297(6) -0.0034(5) 0.0103(5) -0.0027(5)
C6 0.0285(5) 0.0355(6) 0.0265(5) -0.0016(5) 0.0133(4) -0.0025(5)
C7 0.0363(7) 0.0410(7) 0.0362(6) -0.0047(6) 0.0186(5) 0.0007(5)
C8 0.0338(7) 0.0497(9) 0.0455(8) 0.0033(6) 0.0216(6) 0.0075(6)
C9 0.0307(6) 0.0411(7) 0.0303(6) 0.0040(5) 0.0068(5) -0.0102(5)
C10 0.0265(5) 0.0318(6) 0.0258(5) 0.0007(4) 0.0114(4) -0.0031(4)
C11 0.0263(6) 0.0456(8) 0.0362(6) 0.0088(6) 0.0136(5) -0.0004(5)
C12 0.0271(5) 0.0356(6) 0.0287(5) 0.0044(5) 0.0109(5) -0.0048(5)
C13 0.0433(10) 0.0673(13) 0.0887(15) 0.0236(11) 0.0024(10) 0.0062(9)
C14 0.0397(8) 0.0931(15) 0.0574(10) -0.0235(10) 0.0266(8) -0.0046(9)
B1 0.0316(7) 0.0398(8) 0.0287(6) -0.0053(6) 0.0148(5) -0.0051(6)
N1 0.0282(5) 0.0418(6) 0.0364(6) -0.0080(5) 0.0113(4) 0.0017(4)
O1 0.0292(5) 0.0656(8) 0.0432(6) -0.0273(5) 0.0104(4) -0.0025(5)
O2 0.0355(5) 0.0543(7) 0.0454(6) -0.0225(5) 0.0099(5) -0.0010(5)

loop_
_atom_type_symbol
_atom_type_description
_atom_type_scat_dispersion_real
_atom_type_scat_dispersion_imag
_atom_type_scat_source
C C 0.0033 0.0016 'International Tables Vol C Tables 4.2.6.8 and 6.1.1.4'
H H 0 0 'International Tables Vol C Tables 4.2.6.8 and 6.1.1.4'
B B 0.0013 0.0007 'International Tables Vol C Tables 4.2.6.8 and 6.1.1.4'
N N 0.0061 0.0033 'International Tables Vol C Tables 4.2.6.8 and 6.1.1.4'
O O 0.0106 0.006 'International Tables Vol C Tables 4.2.6.8 and 6.1.1.4'

loop_
_geom_angle_atom_site_label_1
_geom_angle_atom_site_label_2
_geom_angle_atom_site_label_3
_geom_angle
C11 C1 C2 105.45(12)
C11 C1 H1A 110.7
C2 C1 H1A 110.7
C11 C1 H1B 110.7
C2 C1 H1B 110.7
H1A C1 H1B 108.8
C9 C2 C1 104.58(12)
C9 C2 H2A 110.8
C1 C2 H2A 110.8
C9 C2 H2B 110.8
C1 C2 H2B 110.8
H2A C2 H2B 108.9
C9 C3 C4 117.99(13)
C9 C3 H3 121
C4 C3 H3 121
C5 C4 C3 123.26(14)
C5 C4 H4 118.4
C3 C4 H4 118.4
C4 C5 C10 120.99(12)
C4 C5 N1 117.94(12)
C10 C5 N1 121.07(11)
C7 C6 C10 117.24(11)
C7 C6 B1 113.74(11)
C10 C6 B1 129.02(11)
C6 C7 C8 125.25(13)
C6 C7 H7 117.4
C8 C7 H7 117.4
C11 C8 C7 118.14(13)
C11 C8 H8 120.9
C7 C8 H8 120.9
C3 C9 C12 119.53(12)
C3 C9 C2 130.66(13)
C12 C9 C2 109.80(13)
C12 C10 C5 113.39(11)
C12 C10 C6 116.12(11)
C5 C10 C6 130.48(11)
C8 C11 C12 119.07(12)
C8 C11 C1 131.90(14)
C12 C11 C1 109.03(13)
C9 C12 C11 111.03(12)
C9 C12 C10 124.80(12)
C11 C12 C10 124.14(12)
N1 C13 H13A 109.5
N1 C13 H13B 109.5
H13A C13 H13B 109.5
N1 C13 H13C 109.5
H13A C13 H13C 109.5
H13B C13 H13C 109.5
N1 C14 H14A 109.5
N1 C14 H14B 109.5
H14A C14 H14B 109.5
N1 C14 H14C 109.5
H14A C14 H14C 109.5
H14B C14 H14C 109.5
O1 B1 O2 118.37(12)
O1 B1 C6 124.61(12)
O2 B1 C6 117.01(12)
C5 N1 C14 113.23(12)
C5 N1 C13 112.08(12)
C14 N1 C13 110.52(16)
B1 O1 H1 109.1(19)
B1 O2 H2 113.2(16)

loop_
_geom_bond_atom_site_label_1
_geom_bond_atom_site_label_2
_geom_bond_distance
C1 C11 1.5157(19)
C1 C2 1.539(3)
C1 H1A 0.99
C1 H1B 0.99
C2 C9 1.5132(19)
C2 H2A 0.99
C2 H2B 0.99
C3 C9 1.355(2)
C3 C4 1.408(2)
C3 H3 0.95
C4 C5 1.3783(18)
C4 H4 0.95
C5 C10 1.4334(18)
C5 N1 1.4602(16)
C6 C7 1.3877(18)
C6 C10 1.4485(17)
C6 B1 1.5838(18)
C7 C8 1.4125(19)
C7 H7 0.95
C8 C11 1.359(2)
C8 H8 0.95
C9 C12 1.4097(19)
C10 C12 1.4222(16)
C11 C12 1.4108(19)
C13 N1 1.466(2)
C13 H13A 0.98
C13 H13B 0.98
C13 H13C 0.98
C14 N1 1.465(2)
C14 H14A 0.98
C14 H14B 0.98
C14 H14C 0.98
B1 O1 1.3506(19)
B1 O2 1.3584(18)
O1 H1 0.859(10)
O2 H2 0.846(10)
